data_4070863
loop_
_publ_author_name
'Fairchild, Robert M.'
'Holman, K. Travis'

_publ_section_title
;
 [(\h5-C5Me4CH2R)Ru(\h6-arene)]+and [(\h5-C5Me4CH2R)Ru(CH3CN)3]+Compounds
 Possessing Pendant Arms
;
_journal_issue 8
_journal_name_full Organometallics
_journal_page_first 1823
_journal_paper_doi 10.1021/om701084m
_journal_volume 27
_journal_year 2008
_chemical_formula_sum 'C17 H26 Cl2 O2 Ru'
_chemical_formula_weight 434.35
_chemical_name_systematic
; 
 [(eta6-benzene)Ru(eta5-C5Me4CH2OCH3)]Cl 
;
_space_group_IT_number 86
_symmetry_cell_setting tetragonal
_symmetry_space_group_name_Hall '-P 4bc'
_symmetry_space_group_name_H-M 'P 42/n :2'
_atom_sites_solution_hydrogens geom
_atom_sites_solution_primary direct
_atom_sites_solution_secondary difmap
_audit_creation_method SHELXL-97
_cell_angle_alpha 90.00
_cell_angle_beta 90.00
_cell_angle_gamma 90.00
_cell_formula_units_Z 8
_cell_length_a 21.1522(7)
_cell_length_b 21.1522(7)
_cell_length_c 8.4509(5)
_cell_measurement_reflns_used 9757
_cell_measurement_temperature 100(2)
_cell_measurement_theta_max 56.626
_cell_measurement_theta_min 5.191
_cell_volume 3781.1(3)
_computing_cell_refinement 'SAINT, Bruker'
_computing_data_collection 'SMART, Bruker'
_computing_data_reduction 'SAINT, Bruker'
_computing_molecular_graphics 'X-SEED, L. Barbour (1999);http://x-seed.net/'
_computing_structure_refinement 'SHELXL-97 (Sheldrick, 1997)'
_computing_structure_solution 'SHELXS-97 (Sheldrick, 1990)'
_diffrn_ambient_temperature 100(2)
_diffrn_measured_fraction_theta_full 0.994
_diffrn_measured_fraction_theta_max 0.994
_diffrn_measurement_device_type 'SMART platform CCD, Bruker'
_diffrn_measurement_method 'omega scans'
_diffrn_radiation_monochromator graphite
_diffrn_radiation_source 'fine-focus sealed tube'
_diffrn_radiation_type MoK\a
_diffrn_radiation_wavelength 0.71073
_diffrn_reflns_av_R_equivalents 0.0583
_diffrn_reflns_av_sigmaI/netI 0.0328
_diffrn_reflns_limit_h_max 28
_diffrn_reflns_limit_h_min -27
_diffrn_reflns_limit_k_max 27
_diffrn_reflns_limit_k_min -28
_diffrn_reflns_limit_l_max 11
_diffrn_reflns_limit_l_min -11
_diffrn_reflns_number 44934
_diffrn_reflns_theta_full 28.33
_diffrn_reflns_theta_max 28.33
_diffrn_reflns_theta_min 1.93
_exptl_absorpt_coefficient_mu 1.116
_exptl_absorpt_correction_T_max 0.8077
_exptl_absorpt_correction_T_min 0.8077
_exptl_absorpt_correction_type multi-scan
_exptl_absorpt_process_details 'SADABS, G. Sheldrick (1999)'
_exptl_crystal_colour colourless
_exptl_crystal_density_diffrn 1.526
_exptl_crystal_density_method 'not measured'
_exptl_crystal_description needle
_exptl_crystal_F_000 1776
_exptl_crystal_size_max 0.20
_exptl_crystal_size_mid 0.20
_exptl_crystal_size_min 0.20
_refine_diff_density_max 0.599
_refine_diff_density_min -0.454
_refine_diff_density_rms 0.093
_refine_ls_extinction_method none
_refine_ls_goodness_of_fit_ref 1.083
_refine_ls_hydrogen_treatment refall
_refine_ls_matrix_type full
_refine_ls_number_parameters 307
_refine_ls_number_reflns 4698
_refine_ls_number_restraints 0
_refine_ls_restrained_S_all 1.083
_refine_ls_R_factor_all 0.0533
_refine_ls_R_factor_gt 0.0283
_refine_ls_shift/su_max 0.002
_refine_ls_shift/su_mean 0.000
_refine_ls_structure_factor_coef Fsqd
_refine_ls_weighting_details 'calc w=1/[\s^2^(Fo^2^)+(0.0310P)^2^+1.8138P] where P=(Fo^2^+2Fc^2^)/3'
_refine_ls_weighting_scheme calc
_refine_ls_wR_factor_gt 0.0616
_refine_ls_wR_factor_ref 0.0676
_reflns_number_gt 3527
_reflns_number_total 4698
_reflns_threshold_expression >2sigma(I)
_cod_data_source_file om701084m-ccdc664332.cif
_cod_data_source_block 07061CpOMeRuCl
_cod_depositor_comments
;
The following automatic conversions were performed:

'_symmetry_cell_setting' value 'Tetragonal' changed to 'tetragonal'
according to /home/saulius/struct/CIF-dictionaries/cif_core.dic
dictionary named 'cif_core.dic' version 2.4.1 from 2010-06-29.

Automatic conversion script
Id: cif_fix_values 1715 2011-07-08 13:25:40Z adriana 
;
_cod_original_sg_symbol_H-M P42/n
_cod_database_code 4070863

loop_
_symmetry_equiv_pos_as_xyz
'x, y, z'
'-y, x+1/2, z+1/2'
'-x+1/2, -y+1/2, z'
'y+1/2, -x, z+1/2'
'-x, -y, -z'
'y, -x-1/2, -z-1/2'
'x-1/2, y-1/2, -z'
'-y-1/2, x, -z-1/2'

loop_
_atom_site_label
_atom_site_type_symbol
_atom_site_fract_x
_atom_site_fract_y
_atom_site_fract_z
_atom_site_U_iso_or_equiv
_atom_site_adp_type
_atom_site_occupancy
_atom_site_symmetry_multiplicity
_atom_site_calc_flag
_atom_site_refinement_flags
Ru1 Ru 0.485197(8) 0.668038(8) 0.13891(2) 0.01455(6) Uani 1 1 d .
Cl1 Cl 0.82722(3) 0.67008(3) 0.00537(7) 0.02752(14) Uani 1 1 d .
O1 O 0.64407(7) 0.55604(8) -0.0578(2) 0.0251(4) Uani 1 1 d .
C1 C 0.53890(14) 0.74612(13) 0.2474(4) 0.0347(7) Uani 1 1 d .
H1 H 0.5773(16) 0.7468(15) 0.262(4) 0.049(10) Uiso 1 1 d .
Cl2 Cl 0.25387(3) 0.86028(3) 0.20901(7) 0.02514(13) Uani 1 1 d .
O2 O 0.7500 0.7500 -0.2500 0.0392(9) Uani 1 4 d S
C2 C 0.51666(15) 0.76664(12) 0.1003(3) 0.0326(7) Uani 1 1 d .
H2 H 0.5427(14) 0.7792(14) 0.023(4) 0.040(8) Uiso 1 1 d .
O3 O 0.2500 0.7500 -0.0428(3) 0.0400(7) Uani 1 2 d S
C3 C 0.45223(17) 0.76245(12) 0.0668(4) 0.0408(8) Uani 1 1 d .
H3 H 0.4372(15) 0.7686(14) -0.026(4) 0.048(9) Uiso 1 1 d .
O4 O 0.7500 0.7500 0.2500 0.0408(10) Uani 1 4 d S
C4 C 0.41080(14) 0.73825(14) 0.1825(5) 0.0480(10) Uani 1 1 d .
H4 H 0.370(2) 0.7319(19) 0.152(5) 0.077(13) Uiso 1 1 d .
C5 C 0.43438(19) 0.71830(14) 0.3266(4) 0.0487(10) Uani 1 1 d .
H5 H 0.4091(17) 0.6993(17) 0.393(4) 0.062(11) Uiso 1 1 d .
C6 C 0.49798(19) 0.72202(13) 0.3584(3) 0.0422(8) Uani 1 1 d .
H6 H 0.5135(16) 0.7077(16) 0.450(4) 0.057(10) Uiso 1 1 d .
C7 C 0.54983(10) 0.60008(10) 0.0384(3) 0.0178(5) Uani 1 1 d .
C8 C 0.49837(10) 0.60834(10) -0.0696(3) 0.0176(5) Uani 1 1 d .
C9 C 0.44131(10) 0.58965(10) 0.0096(3) 0.0159(4) Uani 1 1 d .
C10 C 0.45792(11) 0.56945(10) 0.1664(3) 0.0176(5) Uani 1 1 d .
C11 C 0.52525(11) 0.57468(10) 0.1836(3) 0.0180(5) Uani 1 1 d .
C12 C 0.61786(11) 0.61310(11) 0.0026(3) 0.0212(5) Uani 1 1 d .
H12A H 0.6215(10) 0.6444(11) -0.079(3) 0.013(6) Uiso 1 1 d .
H12B H 0.6399(11) 0.6281(11) 0.101(3) 0.019(6) Uiso 1 1 d .
C13 C 0.50246(13) 0.62992(13) -0.2383(3) 0.0234(5) Uani 1 1 d .
H13A H 0.5441(13) 0.6491(12) -0.251(3) 0.023(7) Uiso 1 1 d .
H13B H 0.4720(13) 0.6576(13) -0.267(3) 0.029(8) Uiso 1 1 d .
H13C H 0.5018(12) 0.5935(13) -0.308(3) 0.025(7) Uiso 1 1 d .
H21 H 0.7831(15) 0.7198(15) -0.172(4) 0.017(8) Uiso 0.75 1 d P
C14 C 0.37652(11) 0.58978(12) -0.0613(3) 0.0206(5) Uani 1 1 d .
H14A H 0.3686(14) 0.5480(15) -0.096(3) 0.041(8) Uiso 1 1 d .
H14B H 0.3717(13) 0.6223(14) -0.140(3) 0.036(8) Uiso 1 1 d .
H14C H 0.3455(12) 0.5967(11) 0.021(3) 0.020(6) Uiso 1 1 d .
H32 H 0.2085(16) 0.7524(15) -0.124(4) 0.023(9) Uiso 0.75 1 d P
C15 C 0.41319(12) 0.54632(13) 0.2905(3) 0.0233(5) Uani 1 1 d .
H15A H 0.3718(12) 0.5623(12) 0.275(3) 0.019(6) Uiso 1 1 d .
H15B H 0.4267(12) 0.5585(12) 0.398(3) 0.029(7) Uiso 1 1 d .
H15C H 0.4104(13) 0.5029(14) 0.282(3) 0.037(8) Uiso 1 1 d .
C16 C 0.56322(13) 0.55498(13) 0.3247(3) 0.0238(5) Uani 1 1 d .
H16A H 0.5763(13) 0.5108(14) 0.313(3) 0.037(8) Uiso 1 1 d .
H16B H 0.5393(13) 0.5563(13) 0.416(3) 0.035(8) Uiso 1 1 d .
H16C H 0.5969(16) 0.5824(15) 0.342(3) 0.045(9) Uiso 1 1 d .
C17 C 0.69776(12) 0.56650(14) -0.1556(3) 0.0267(5) Uani 1 1 d .
H17A H 0.6876(14) 0.5901(14) -0.253(4) 0.039(8) Uiso 1 1 d .
H17B H 0.7181(13) 0.5215(13) -0.185(3) 0.031(7) Uiso 1 1 d .
H17C H 0.7323(13) 0.5900(13) -0.099(3) 0.030(7) Uiso 1 1 d .
H41 H 0.7826(18) 0.7177(18) 0.178(5) 0.043(11) Uiso 0.75 1 d P
H31 H 0.2509(14) 0.7930(14) 0.034(4) 0.016(8) Uiso 0.75 1 d P

loop_
_atom_site_aniso_label
_atom_site_aniso_U_11
_atom_site_aniso_U_22
_atom_site_aniso_U_33
_atom_site_aniso_U_23
_atom_site_aniso_U_13
_atom_site_aniso_U_12
Ru1 0.01462(10) 0.01461(10) 0.01443(9) -0.00118(7) -0.00033(7) -0.00087(7)
Cl1 0.0249(3) 0.0289(3) 0.0287(3) 0.0055(3) -0.0027(2) 0.0012(2)
O1 0.0200(8) 0.0214(8) 0.0338(10) -0.0021(7) 0.0080(7) -0.0004(7)
C1 0.0260(15) 0.0220(13) 0.056(2) -0.0189(13) -0.0146(14) 0.0034(11)
Cl2 0.0310(3) 0.0239(3) 0.0205(3) -0.0001(2) -0.0053(2) -0.0015(2)
O2 0.0419(14) 0.0419(14) 0.034(2) 0.000 0.000 0.000
C2 0.0477(17) 0.0152(12) 0.0350(16) -0.0058(11) 0.0185(14) -0.0083(11)
O3 0.0427(17) 0.0444(18) 0.0327(15) 0.000 0.000 -0.0060(14)
C3 0.071(2) 0.0159(13) 0.0356(17) -0.0065(12) -0.0292(17) 0.0118(13)
O4 0.0412(15) 0.0412(15) 0.040(2) 0.000 0.000 0.000
C4 0.0189(14) 0.0254(15) 0.100(3) -0.0261(17) -0.0027(16) 0.0053(12)
C5 0.067(2) 0.0258(15) 0.053(2) -0.0121(14) 0.0428(19) -0.0048(15)
C6 0.085(3) 0.0223(14) 0.0192(14) -0.0072(12) -0.0101(16) 0.0045(15)
C7 0.0186(11) 0.0119(10) 0.0229(12) -0.0034(9) 0.0017(9) 0.0009(8)
C8 0.0208(11) 0.0145(10) 0.0177(11) -0.0034(9) -0.0006(9) -0.0014(9)
C9 0.0188(11) 0.0120(10) 0.0169(11) -0.0014(8) -0.0016(9) -0.0017(8)
C10 0.0215(11) 0.0136(10) 0.0178(11) -0.0017(8) -0.0032(9) -0.0006(9)
C11 0.0208(12) 0.0151(11) 0.0181(11) -0.0013(9) -0.0019(9) 0.0010(9)
C12 0.0191(12) 0.0162(11) 0.0284(13) -0.0004(10) 0.0014(10) -0.0014(9)
C13 0.0275(14) 0.0257(13) 0.0171(12) 0.0030(10) 0.0023(10) 0.0030(11)
C14 0.0194(12) 0.0217(12) 0.0206(12) -0.0015(10) -0.0025(10) -0.0015(9)
C15 0.0249(13) 0.0231(13) 0.0219(13) 0.0022(11) 0.0017(11) -0.0035(11)
C16 0.0244(13) 0.0234(13) 0.0235(14) 0.0014(10) -0.0065(10) 0.0010(11)
C17 0.0198(12) 0.0359(15) 0.0244(13) 0.0020(12) 0.0049(11) -0.0001(11)

loop_
_atom_type_symbol
_atom_type_description
_atom_type_scat_dispersion_real
_atom_type_scat_dispersion_imag
_atom_type_scat_source
C C 0.0033 0.0016 'International Tables Vol C Tables 4.2.6.8 and 6.1.1.4'
H H 0.0000 0.0000 'International Tables Vol C Tables 4.2.6.8 and 6.1.1.4'
O O 0.0106 0.0060 'International Tables Vol C Tables 4.2.6.8 and 6.1.1.4'
Cl Cl 0.1484 0.1585 'International Tables Vol C Tables 4.2.6.8 and 6.1.1.4'
Ru Ru -1.2594 0.8363 'International Tables Vol C Tables 4.2.6.8 and 6.1.1.4'

loop_
_geom_angle_atom_site_label_1
_geom_angle_atom_site_label_2
_geom_angle_atom_site_label_3
_geom_angle
C7 Ru1 C10 64.64(8)
C7 Ru1 C11 38.67(8)
C10 Ru1 C11 38.47(8)
C7 Ru1 C8 38.47(8)
C10 Ru1 C8 64.31(8)
C11 Ru1 C8 64.35(8)
C7 Ru1 C5 156.77(13)
C10 Ru1 C5 104.92(10)
C11 Ru1 C5 120.30(12)
C8 Ru1 C5 157.88(12)
C7 Ru1 C9 64.42(8)
C10 Ru1 C9 38.38(8)
C11 Ru1 C9 64.28(8)
C8 Ru1 C9 38.29(8)
C5 Ru1 C9 121.33(11)
C7 Ru1 C4 166.16(13)
C10 Ru1 C4 116.13(11)
C11 Ru1 C4 149.52(12)
C8 Ru1 C4 128.14(12)
C5 Ru1 C4 36.72(14)
C9 Ru1 C4 106.97(10)
C7 Ru1 C6 126.95(11)
C10 Ru1 C6 116.15(10)
C11 Ru1 C6 106.07(10)
C8 Ru1 C6 165.06(12)
C5 Ru1 C6 36.52(14)
C9 Ru1 C6 150.09(11)
C4 Ru1 C6 66.07(13)
C7 Ru1 C3 134.11(12)
C10 Ru1 C3 144.58(11)
C11 Ru1 C3 172.77(12)
C8 Ru1 C3 109.96(10)
C5 Ru1 C3 66.71(13)
C9 Ru1 C3 114.47(10)
C4 Ru1 C3 37.39(13)
C6 Ru1 C3 78.52(11)
C7 Ru1 C1 109.66(10)
C10 Ru1 C1 144.11(10)
C11 Ru1 C1 113.96(10)
C8 Ru1 C1 134.63(10)
C5 Ru1 C1 65.68(13)
C9 Ru1 C1 172.91(10)
C4 Ru1 C1 78.03(11)
C6 Ru1 C1 36.41(12)
C3 Ru1 C1 66.34(11)
C7 Ru1 C2 112.28(10)
C10 Ru1 C2 176.78(9)
C11 Ru1 C2 139.61(10)
C8 Ru1 C2 112.78(9)
C5 Ru1 C2 78.28(11)
C9 Ru1 C2 140.06(10)
C4 Ru1 C2 66.59(12)
C6 Ru1 C2 66.26(11)
C3 Ru1 C2 36.84(12)
C1 Ru1 C2 36.90(11)
C17 O1 C12 112.81(18)
C6 C1 C2 120.7(3)
C6 C1 Ru1 71.44(16)
C2 C1 Ru1 71.90(15)
C3 C2 C1 119.3(3)
C3 C2 Ru1 71.11(15)
C1 C2 Ru1 71.19(15)
C2 C3 C4 119.3(3)
C2 C3 Ru1 72.06(15)
C4 C3 Ru1 71.06(16)
C5 C4 C3 119.9(3)
C5 C4 Ru1 71.49(17)
C3 C4 Ru1 71.54(16)
C6 C5 C4 120.6(3)
C6 C5 Ru1 71.91(17)
C4 C5 Ru1 71.80(17)
C5 C6 C1 120.3(3)
C5 C6 Ru1 71.57(17)
C1 C6 Ru1 72.15(16)
C8 C7 C11 108.37(19)
C8 C7 C12 125.5(2)
C11 C7 C12 126.1(2)
C8 C7 Ru1 71.82(12)
C11 C7 Ru1 71.56(12)
C12 C7 Ru1 124.49(15)
C7 C8 C9 107.9(2)
C7 C8 C13 126.8(2)
C9 C8 C13 125.2(2)
C7 C8 Ru1 69.71(12)
C9 C8 Ru1 71.08(12)
C13 C8 Ru1 126.73(16)
C10 C9 C8 107.87(19)
C10 C9 C14 126.5(2)
C8 C9 C14 125.6(2)
C10 C9 Ru1 70.22(12)
C8 C9 Ru1 70.63(12)
C14 C9 Ru1 125.89(16)
C11 C10 C9 108.23(19)
C11 C10 C15 125.6(2)
C9 C10 C15 126.1(2)
C11 C10 Ru1 70.97(12)
C9 C10 Ru1 71.40(12)
C15 C10 Ru1 123.82(16)
C10 C11 C7 107.55(19)
C10 C11 C16 126.2(2)
C7 C11 C16 126.2(2)
C10 C11 Ru1 70.55(12)
C7 C11 Ru1 69.77(12)
C16 C11 Ru1 126.73(16)
O1 C12 C7 106.92(18)

loop_
_geom_bond_atom_site_label_1
_geom_bond_atom_site_label_2
_geom_bond_distance
Ru1 C7 2.158(2)
Ru1 C10 2.176(2)
Ru1 C11 2.182(2)
Ru1 C8 2.186(2)
Ru1 C5 2.191(3)
Ru1 C9 2.192(2)
Ru1 C4 2.195(3)
Ru1 C6 2.195(3)
Ru1 C3 2.201(3)
Ru1 C1 2.204(3)
Ru1 C2 2.213(2)
O1 C17 1.422(3)
O1 C12 1.423(3)
C1 C6 1.375(5)
C1 C2 1.398(4)
C2 C3 1.395(4)
C3 C4 1.409(5)
C4 C5 1.381(5)
C5 C6 1.374(5)
C7 C8 1.431(3)
C7 C11 1.437(3)
C7 C12 1.496(3)
C8 C9 1.436(3)
C8 C13 1.499(3)
C9 C10 1.436(3)
C9 C14 1.496(3)
C10 C11 1.436(3)
C10 C15 1.495(3)
C11 C16 1.497(3)
